data_1575520
loop_
_publ_author_name
'Kohsaka, Yasuhiro'
'Yoshida, Taichi'
'Nishiie, Natsumi'

_publ_section_title
;
 Poly(bridged bicycle)s synthesized via cyclopolymerization of cyclic
 diacrylates
;
_journal_issue 36
_journal_name_full 'Polymer Chemistry'
_journal_page_first 4009
_journal_page_last 4012
_journal_paper_doi 10.1039/D5PY00631G
_journal_volume 16
_journal_year 2025
_chemical_formula_moiety 'C9 H12 O4'
_chemical_formula_sum 'C9 H13 O4'
_chemical_formula_weight 185.19
_chemical_properties_physical Heat-sensitive,Photo-sensitive
_space_group_crystal_system triclinic
_space_group_IT_number 2
_space_group_name_Hall '-P 1'
_space_group_name_H-M_alt 'P -1'
_atom_sites_solution_hydrogens geom
_atom_sites_solution_primary dual
_audit_block_doi 10.5517/ccdc.csd.cc2ntfyw
_audit_creation_date 2024-06-04
_audit_creation_method
;
Olex2 1.5-ac6-012
(compiled 2023.08.24 svn.re1ec1418 for Rigaku Oxford Diffraction, GUI svn.r6817)
;
_audit_update_record
;
2025-06-25 deposited with the CCDC.	2025-08-15 downloaded from the CCDC.
;
_cell_angle_alpha 78.55(3)
_cell_angle_beta 86.14(2)
_cell_angle_gamma 79.30(2)
_cell_formula_units_Z 2
_cell_length_a 6.3393(11)
_cell_length_b 8.153(3)
_cell_length_c 9.439(4)
_cell_measurement_reflns_used 311
_cell_measurement_temperature 293(2)
_cell_measurement_theta_max 20.2440
_cell_measurement_theta_min 3.0360
_cell_volume 469.6(3)
_computing_cell_refinement 'CrysAlisPro 1.171.43.92a (Rigaku OD, 2023)'
_computing_data_collection 'CrysAlisPro 1.171.43.92a (Rigaku OD, 2023)'
_computing_data_reduction 'CrysAlisPro 1.171.43.92a (Rigaku OD, 2023)'
_computing_molecular_graphics 'Olex2 1.5-ac6-012 (Dolomanov et al., 2009)'
_computing_publication_material 'Olex2 1.5-ac6-012 (Dolomanov et al., 2009)'
_computing_structure_refinement 'SHELXL 2014/7 (Sheldrick, 2015)'
_computing_structure_solution 'SHELXT  (Sheldrick, 2015)'
_diffrn_ambient_temperature 293(2)
_diffrn_detector 'Hybrid Pixel Array Detector'
_diffrn_detector_area_resol_mean 10.0000
_diffrn_measured_fraction_theta_full 0.694
_diffrn_measured_fraction_theta_max 0.590
_diffrn_measurement_details
;
List of Runs (angles in degrees, time in seconds):

  # Type    Start    End  Width  t~exp~   \w     \q     \k     \f   Frames
#--------------------------------------------------------------------------
  1  \w    -10.00 110.00   0.50    2.50    --   20.00  54.00   0.00  240
  2  \w    -10.00 110.00   0.50    2.50    --   20.00  54.00  90.00  240
;
_diffrn_measurement_device 'two-circle diffractometer'
_diffrn_measurement_device_type 'XtaLAB Mini II'
_diffrn_measurement_method '\w scans'
_diffrn_orient_matrix_type 'CrysAlisPro convention (1999,Acta A55,543-557)'
_diffrn_orient_matrix_UB_11 0.1098287000
_diffrn_orient_matrix_UB_12 -0.0074766000
_diffrn_orient_matrix_UB_13 0.0151479000
_diffrn_orient_matrix_UB_21 -0.0058073000
_diffrn_orient_matrix_UB_22 -0.0759029000
_diffrn_orient_matrix_UB_23 0.0508929000
_diffrn_orient_matrix_UB_31 0.0297162000
_diffrn_orient_matrix_UB_32 -0.0481140000
_diffrn_orient_matrix_UB_33 -0.0553655000
_diffrn_radiation_monochromator graphite
_diffrn_radiation_probe x-ray
_diffrn_radiation_type 'Mo K\a'
_diffrn_radiation_wavelength 0.71073
_diffrn_reflns_av_R_equivalents 0.0404
_diffrn_reflns_av_unetI/netI 0.1685
_diffrn_reflns_Laue_measured_fraction_full 0.694
_diffrn_reflns_Laue_measured_fraction_max 0.590
_diffrn_reflns_limit_h_max 7
_diffrn_reflns_limit_h_min -8
_diffrn_reflns_limit_k_max 11
_diffrn_reflns_limit_k_min -5
_diffrn_reflns_limit_l_max 6
_diffrn_reflns_limit_l_min -13
_diffrn_reflns_number 1968
_diffrn_reflns_point_group_measured_fraction_full 0.694
_diffrn_reflns_point_group_measured_fraction_max 0.590
_diffrn_reflns_theta_full 25.242
_diffrn_reflns_theta_max 30.286
_diffrn_reflns_theta_min 2.203
_diffrn_source 'fine-focus sealed X-ray tube'
_diffrn_source_type 'Rigaku (Mo) X-ray Source'
_exptl_absorpt_coefficient_mu 0.103
_exptl_absorpt_correction_T_max 1.00000
_exptl_absorpt_correction_T_min 0.11911
_exptl_absorpt_correction_type multi-scan
_exptl_absorpt_process_details
;
CrysAlisPro 1.171.43.92a (Rigaku Oxford Diffraction, 2023)
Empirical absorption correction using spherical harmonics,
implemented in SCALE3 ABSPACK scaling algorithm.
;
_exptl_crystal_density_diffrn 1.310
_exptl_crystal_F_000 198
_exptl_crystal_recrystallization_method 'Vapour deposition'
_refine_diff_density_max 0.368
_refine_diff_density_min -0.337
_refine_diff_density_rms 0.114
_refine_ls_extinction_method none
_refine_ls_goodness_of_fit_ref 0.821
_refine_ls_hydrogen_treatment constr
_refine_ls_matrix_type full
_refine_ls_number_parameters 120
_refine_ls_number_reflns 1657
_refine_ls_number_restraints 0
_refine_ls_restrained_S_all 0.821
_refine_ls_R_factor_all 0.2254
_refine_ls_R_factor_gt 0.0897
_refine_ls_shift/su_max 0.000
_refine_ls_shift/su_mean 0.000
_refine_ls_structure_factor_coef Fsqd
_refine_ls_weighting_details 'w=1/[\s^2^(Fo^2^)+(0.1481P)^2^] where P=(Fo^2^+2Fc^2^)/3'
_refine_ls_weighting_scheme calc
_refine_ls_wR_factor_gt 0.2317
_refine_ls_wR_factor_ref 0.2977
_reflns_Friedel_coverage 0.000
_reflns_number_gt 463
_reflns_number_total 1657
_reflns_threshold_expression 'I > 2\s(I)'
_cod_data_source_file d5py00631g2.cif
_cod_data_source_block wit_exp_155_auto
_cod_depositor_comments 'Adding full bibliography for 1575518--1575520.cif.'
_cod_database_code 1575520
_shelx_shelxl_version_number 2014/7
_chemical_oxdiff_formula 'C H O'
_shelx_space_group_comment
;
The symmetry employed for this shelxl refinement is uniquely defined
by the following loop, which should always be used as a source of
symmetry information in preference to the above space-group names.
They are only intended as comments.
;
_olex2_refinement_description
;
1. Fixed Uiso
 At 1.2 times of:
  All C(H,H) groups
 At 1.5 times of:
  All C(H,H,H) groups
2.a Secondary CH2 refined with riding coordinates:
 C3(H3A,H3B), C7(H7A,H7B)
2.b X=CH2 refined with riding coordinates:
 C12(H12A,H12B)
2.c Idealised Me refined as rotating group:
 C13(H13A,H13B,H13C), C11(H11A,H11B,H11C)
;
_olex2_submission_special_instructions 'No special instructions were received'
_oxdiff_exptl_absorpt_empirical_details
;
Empirical correction (ABSPACK) includes:
- Absorption correction using spherical harmonics
- Frame scaling
;
_oxdiff_exptl_absorpt_empirical_full_max 3.898
_oxdiff_exptl_absorpt_empirical_full_min 0.465

loop_
_space_group_symop_operation_xyz
'x, y, z'
'-x, -y, -z'

loop_
_atom_site_label
_atom_site_type_symbol
_atom_site_fract_x
_atom_site_fract_y
_atom_site_fract_z
_atom_site_U_iso_or_equiv
_atom_site_adp_type
_atom_site_occupancy
_atom_site_site_symmetry_order
_atom_site_calc_flag
_atom_site_refinement_flags_posn
_atom_site_refinement_flags_adp
_atom_site_refinement_flags_occupancy
_atom_site_disorder_assembly
_atom_site_disorder_group
O4 O 0.2252(6) 0.2733(6) 0.4870(4) 0.0635(15) Uani 1 1 d . . . . .
O8 O 0.5180(8) 0.1940(7) 0.2357(5) 0.0706(17) Uani 1 1 d . . . . .
O9 O 0.2586(8) 0.2261(7) 0.0788(5) 0.0825(19) Uani 1 1 d . . . . .
O10 O 0.5268(7) 0.1991(7) 0.6118(5) 0.096(2) Uani 1 1 d . . . . .
C2 C 0.2346(10) 0.4272(11) 0.2394(7) 0.055(2) Uani 1 1 d . . . . .
C1 C 0.3265(11) 0.2723(11) 0.1761(7) 0.056(2) Uani 1 1 d . . . . .
C3 C 0.3025(10) 0.4140(9) 0.3921(6) 0.060(2) Uani 1 1 d . . . . .
H3A H 0.4579 0.3968 0.3942 0.072 Uiso 1 1 calc R U . . .
H3B H 0.2449 0.5190 0.4255 0.072 Uiso 1 1 calc R U . . .
C5 C 0.3428(10) 0.1856(10) 0.5972(7) 0.061(2) Uani 1 1 d . . . . .
C7 C 0.3665(13) -0.0473(11) 0.8192(7) 0.074(3) Uani 1 1 d . . . . .
H7A H 0.4666 0.0150 0.8490 0.089 Uiso 1 1 calc R U . . .
H7B H 0.2751 -0.0830 0.9019 0.089 Uiso 1 1 calc R U . . .
C13 C -0.0168(10) 0.4529(10) 0.2368(7) 0.073(2) Uani 1 1 d . . . . .
H13A H -0.0604 0.4682 0.1389 0.110 Uiso 1 1 calc R U . . .
H13B H -0.0786 0.5514 0.2764 0.110 Uiso 1 1 calc R U . . .
H13C H -0.0651 0.3546 0.2935 0.110 Uiso 1 1 calc R U . . .
C6 C 0.2345(11) 0.0614(9) 0.6996(7) 0.062(2) Uani 1 1 d . . . . .
C11 C 0.3120(12) 0.5801(9) 0.1454(7) 0.077(2) Uani 1 1 d . . . . .
H11A H 0.4652 0.5666 0.1503 0.115 Uiso 1 1 calc R U . . .
H11B H 0.2455 0.6815 0.1794 0.115 Uiso 1 1 calc R U . . .
H11C H 0.2741 0.5888 0.0471 0.115 Uiso 1 1 calc R U . . .
C12 C 0.0247(11) 0.0556(10) 0.6892(8) 0.086(3) Uani 1 1 d . . . . .
H12A H -0.0555 0.1305 0.6168 0.104 Uiso 1 1 calc R U . . .
H12B H -0.0396 -0.0231 0.7546 0.104 Uiso 1 1 calc R U . . .

loop_
_atom_site_aniso_label
_atom_site_aniso_U_11
_atom_site_aniso_U_22
_atom_site_aniso_U_33
_atom_site_aniso_U_23
_atom_site_aniso_U_13
_atom_site_aniso_U_12
O4 0.035(2) 0.076(4) 0.073(3) 0.004(3) -0.014(2) -0.009(3)
O8 0.051(3) 0.070(5) 0.088(3) -0.018(3) -0.015(3) 0.005(3)
O9 0.060(3) 0.107(5) 0.083(3) -0.024(3) -0.016(3) -0.010(3)
O10 0.041(3) 0.133(5) 0.109(4) 0.018(3) -0.027(3) -0.035(3)
C2 0.043(4) 0.062(6) 0.059(4) -0.011(4) -0.002(3) -0.011(4)
C1 0.044(4) 0.065(7) 0.056(4) 0.001(4) -0.002(3) -0.018(5)
C3 0.045(4) 0.060(6) 0.071(4) 0.004(4) -0.003(3) -0.017(4)
C5 0.035(4) 0.074(6) 0.071(4) -0.003(4) -0.009(3) -0.008(4)
C7 0.075(6) 0.059(7) 0.080(5) -0.011(5) 0.006(4) 0.005(6)
C13 0.037(4) 0.084(7) 0.093(5) -0.014(4) -0.014(3) 0.005(4)
C6 0.044(4) 0.061(6) 0.074(4) -0.005(4) -0.003(3) 0.005(4)
C11 0.077(5) 0.071(7) 0.074(4) -0.003(4) 0.000(4) -0.005(5)
C12 0.046(4) 0.105(8) 0.101(6) 0.004(5) 0.002(4) -0.023(5)

loop_
_atom_type_symbol
_atom_type_description
_atom_type_scat_dispersion_real
_atom_type_scat_dispersion_imag
_atom_type_scat_source
C C 0.0033 0.0016 'International Tables Vol C Tables 4.2.6.8 and 6.1.1.4'
H H 0.0000 0.0000 'International Tables Vol C Tables 4.2.6.8 and 6.1.1.4'
O O 0.0106 0.0060 'International Tables Vol C Tables 4.2.6.8 and 6.1.1.4'

loop_
_geom_angle_atom_site_label_1
_geom_angle_atom_site_label_2
_geom_angle_atom_site_label_3
_geom_angle
_geom_angle_site_symmetry_1
_geom_angle_site_symmetry_3
_geom_angle_publ_flag
C5 O4 C3 119.3(5) . . ?
C1 O8 C7 117.8(6) . 2_656 ?
C1 C2 C3 113.2(6) . . ?
C1 C2 C13 108.1(6) . . ?
C1 C2 C11 108.3(6) . . ?
C3 C2 C13 109.5(6) . . ?
C3 C2 C11 108.2(5) . . ?
C11 C2 C13 109.5(6) . . ?
O8 C1 C2 110.8(6) . . ?
O9 C1 O8 121.5(8) . . ?
O9 C1 C2 127.4(7) . . ?
O4 C3 C2 110.1(5) . . ?
O4 C3 H3A 109.6 . . ?
O4 C3 H3B 109.6 . . ?
C2 C3 H3A 109.6 . . ?
C2 C3 H3B 109.6 . . ?
H3A C3 H3B 108.1 . . ?
O4 C5 C6 114.7(5) . . ?
O10 C5 O4 123.5(6) . . ?
O10 C5 C6 121.8(6) . . ?
O8 C7 H7A 110.3 2_656 . ?
O8 C7 H7B 110.3 2_656 . ?
O8 C7 C6 107.0(6) 2_656 . ?
H7A C7 H7B 108.6 . . ?
C6 C7 H7A 110.3 . . ?
C6 C7 H7B 110.3 . . ?
C2 C13 H13A 109.5 . . ?
C2 C13 H13B 109.5 . . ?
C2 C13 H13C 109.5 . . ?
H13A C13 H13B 109.5 . . ?
H13A C13 H13C 109.5 . . ?
H13B C13 H13C 109.5 . . ?
C5 C6 C7 116.1(6) . . ?
C12 C6 C5 121.5(6) . . ?
C12 C6 C7 122.2(7) . . ?
C2 C11 H11A 109.5 . . ?
C2 C11 H11B 109.5 . . ?
C2 C11 H11C 109.5 . . ?
H11A C11 H11B 109.5 . . ?
H11A C11 H11C 109.5 . . ?
H11B C11 H11C 109.5 . . ?
C6 C12 H12A 120.0 . . ?
C6 C12 H12B 120.0 . . ?
H12A C12 H12B 120.0 . . ?

loop_
_geom_bond_atom_site_label_1
_geom_bond_atom_site_label_2
_geom_bond_distance
_geom_bond_site_symmetry_2
_geom_bond_publ_flag
O4 C3 1.449(7) . ?
O4 C5 1.326(7) . ?
O8 C1 1.364(7) . ?
O8 C7 1.451(8) 2_656 ?
O9 C1 1.192(7) . ?
O10 C5 1.212(6) . ?
C2 C1 1.507(10) . ?
C2 C3 1.510(8) . ?
C2 C13 1.570(8) . ?
C2 C11 1.520(8) . ?
C3 H3A 0.9700 . ?
C3 H3B 0.9700 . ?
C5 C6 1.487(9) . ?
C7 O8 1.451(8) 2_656 ?
C7 H7A 0.9700 . ?
C7 H7B 0.9700 . ?
C7 C6 1.488(8) . ?
C13 H13A 0.9600 . ?
C13 H13B 0.9600 . ?
C13 H13C 0.9600 . ?
C6 C12 1.350(8) . ?
C11 H11A 0.9600 . ?
C11 H11B 0.9600 . ?
C11 H11C 0.9600 . ?
C12 H12A 0.9300 . ?
C12 H12B 0.9300 . ?
